data_4102692
loop_
_publ_author_name
'Yasuhiro Hirata'
'Akira Yada'
'Eiji Morita'
'Yoshiaki Nakao'
'Tamejiro Hiyama'
'Masato Ohashi'
'Sensuke Ogoshi'

_publ_section_title
;
 Nickel/Lewis Acid-Catalyzed Cyanoesterification and Cyanocarbamoylation
 of Alkynes
;
_journal_name_full 'Journal of the American Chemical Society'
_journal_page_first 10070
_journal_page_last 10077
_journal_paper_doi 10.1021/ja102346v
_journal_volume 132
_journal_year 2010
_chemical_formula_moiety 'C58 H63 B N2 Ni O P2'
_chemical_formula_sum 'C58 H63 B N2 Ni O P2'
_chemical_formula_weight 935.56
_chemical_name_systematic
;
 ?
;
_space_group_IT_number 14
_symmetry_cell_setting monoclinic
_symmetry_Int_Tables_number 14
_symmetry_space_group_name_Hall '-P 2ybc'
_symmetry_space_group_name_H-M 'P 1 21/c 1'
_atom_sites_solution_hydrogens geom
_atom_sites_solution_primary direct
_atom_sites_solution_secondary difmap
_audit_creation_method SHELXL-97
_cell_angle_alpha 90.00
_cell_angle_beta 92.062(2)
_cell_angle_gamma 90.00
_cell_formula_units_Z 4
_cell_length_a 10.5113(8)
_cell_length_b 18.9110(19)
_cell_length_c 25.711(2)
_cell_measurement_reflns_used 15891
_cell_measurement_temperature 123(2)
_cell_measurement_theta_max 25.3
_cell_measurement_theta_min 2.99
_cell_volume 5107.5(8)
_computing_cell_refinement 'Rigaku/RAPID Diffractometer Control'
_computing_data_collection 'Rigaku/RAPID Diffractometer Control'
_computing_data_reduction 'teXsan: PROCESS (MSC)'
_computing_molecular_graphics 'Ortep-3 (Louis J. Farrugia, 1999)'
_computing_publication_material 'SHELXL-97 and modified'
_computing_structure_refinement 'SHELXL-97 (Sheldrick, 1999)'
_computing_structure_solution 'PATTY (Bueskens, et al., 1994)'
_diffrn_ambient_temperature 123(2)
_diffrn_detector_area_resol_mean 10.00
_diffrn_measured_fraction_theta_full 0.969
_diffrn_measured_fraction_theta_max 0.969
_diffrn_measurement_device_type 'Rigaku R-AXIS RAPID'
_diffrn_measurement_method \w
_diffrn_radiation_detector 'imaging plate'
_diffrn_radiation_monochromator graphite
_diffrn_radiation_source 'fine-focus sealed tube'
_diffrn_radiation_type MoK\a
_diffrn_radiation_wavelength 0.71075
_diffrn_reflns_av_R_equivalents 0.0602
_diffrn_reflns_av_sigmaI/netI 0.0666
_diffrn_reflns_limit_h_max 12
_diffrn_reflns_limit_h_min -12
_diffrn_reflns_limit_k_max 22
_diffrn_reflns_limit_k_min -22
_diffrn_reflns_limit_l_max 30
_diffrn_reflns_limit_l_min -30
_diffrn_reflns_number 30507
_diffrn_reflns_theta_full 25.30
_diffrn_reflns_theta_max 25.30
_diffrn_reflns_theta_min 2.99
_exptl_absorpt_coefficient_mu 0.484
_exptl_absorpt_correction_T_max 0.89
_exptl_absorpt_correction_T_min 0.80
_exptl_absorpt_correction_type multi-scan
_exptl_absorpt_process_details
;
Higashi, T. (1999). Abscor - empirical Absorption Correction based on
Fourier Series Approximation. Rigaku Corporation, Tokyo, Japan.
;
_exptl_crystal_colour yellow
_exptl_crystal_density_diffrn 1.217
_exptl_crystal_density_method 'not measured'
_exptl_crystal_description block
_exptl_crystal_F_000 1984
_exptl_crystal_size_max 0.48
_exptl_crystal_size_mid 0.28
_exptl_crystal_size_min 0.25
_refine_diff_density_max 0.379
_refine_diff_density_min -0.450
_refine_diff_density_rms 0.056
_refine_ls_extinction_method none
_refine_ls_goodness_of_fit_ref 1.052
_refine_ls_hydrogen_treatment constr
_refine_ls_matrix_type full
_refine_ls_number_parameters 588
_refine_ls_number_reflns 9009
_refine_ls_number_restraints 0
_refine_ls_restrained_S_all 1.052
_refine_ls_R_factor_all 0.0838
_refine_ls_R_factor_gt 0.0425
_refine_ls_shift/su_max 0.001
_refine_ls_shift/su_mean 0.000
_refine_ls_structure_factor_coef Fsqd
_refine_ls_weighting_details 'calc w=1/[\s^2^(Fo^2^)+(0.0400P)^2^+0.7211P] where P=(Fo^2^+2Fc^2^)/3'
_refine_ls_weighting_scheme calc
_refine_ls_wR_factor_gt 0.0834
_refine_ls_wR_factor_ref 0.1039
_reflns_number_gt 5689
_reflns_number_total 9009
_reflns_threshold_expression >2sigma(I)
_cod_data_source_file ja102346v_si_001.cif
_cod_data_source_block a
_cod_depositor_comments
;
The following automatic conversions were performed:

'_exptl_absorpt_correction_type' value 'Multi-Scan' changed to
'multi-scan' according to the built-in table from CIF Core dictionary
named 'cif_core.dic' version 2.4.1 from 2010-06-29.

Automatic conversion script
Id: cif_fix_values 1715 2011-07-08 13:25:40Z adriana 
;
_cod_original_sg_symbol_Hall '-p 2ybc'
_cod_original_sg_symbol_H-M 'P 21/c'
_cod_database_code 4102692

loop_
_symmetry_equiv_pos_as_xyz
'x, y, z'
'x, -y+1/2, z+1/2'
'-x, -y, -z'
'-x, y-1/2, -z-1/2'

loop_
_atom_site_label
_atom_site_type_symbol
_atom_site_fract_x
_atom_site_fract_y
_atom_site_fract_z
_atom_site_U_iso_or_equiv
_atom_site_adp_type
_atom_site_occupancy
_atom_site_symmetry_multiplicity
_atom_site_calc_flag
_atom_site_refinement_flags
Ni Ni 0.80865(3) 0.69382(2) 0.409559(11) 0.03360(11) Uani 1 1 d .
P1 P 0.81812(6) 0.77503(4) 0.47197(3) 0.04001(19) Uani 1 1 d .
P2 P 0.82244(6) 0.60250(4) 0.35634(2) 0.03311(18) Uani 1 1 d .
O O 0.73685(16) 0.59053(11) 0.47511(6) 0.0459(5) Uani 1 1 d .
N1 N 1.0192(2) 0.77004(13) 0.35297(8) 0.0415(6) Uani 1 1 d .
N2 N 0.56540(18) 0.65141(14) 0.44575(8) 0.0440(6) Uani 1 1 d .
B B 1.1146(3) 0.8177(2) 0.32035(12) 0.0438(9) Uani 1 1 d .
C1 C 0.9394(2) 0.74112(16) 0.37461(9) 0.0385(7) Uani 1 1 d .
C2 C 0.6920(2) 0.63937(17) 0.44753(9) 0.0372(7) Uani 1 1 d .
C3 C 0.5091(3) 0.7091(2) 0.41567(12) 0.0627(9) Uani 1 1 d .
H3A H 0.4338 0.6919 0.3959 0.094 Uiso 1 1 calc R
H3B H 0.5713 0.7273 0.3916 0.094 Uiso 1 1 calc R
H3C H 0.4842 0.7470 0.4392 0.094 Uiso 1 1 calc R
C4 C 0.4825(3) 0.6117(2) 0.47927(12) 0.0726(11) Uani 1 1 d .
H4A H 0.4102 0.5929 0.4585 0.109 Uiso 1 1 calc R
H4B H 0.4513 0.6430 0.5064 0.109 Uiso 1 1 calc R
H4C H 0.5303 0.5725 0.4955 0.109 Uiso 1 1 calc R
C11 C 0.9778(2) 0.76789(18) 0.50406(10) 0.0476(8) Uani 1 1 d .
H11 H 1.0351 0.7934 0.4801 0.057 Uiso 1 1 calc R
C12 C 0.9965(3) 0.8054(2) 0.55507(10) 0.0596(9) Uani 1 1 d .
H12A H 0.9362 0.7858 0.5800 0.072 Uiso 1 1 calc R
H12B H 0.9760 0.8561 0.5501 0.072 Uiso 1 1 calc R
C13 C 1.1295(3) 0.7991(3) 0.57804(13) 0.0793(12) Uani 1 1 d .
H13A H 1.1867 0.8292 0.5578 0.095 Uiso 1 1 calc R
H13B H 1.1307 0.8175 0.6141 0.095 Uiso 1 1 calc R
C14 C 1.1797(3) 0.7261(3) 0.57889(14) 0.0850(13) Uani 1 1 d .
H14A H 1.1374 0.6990 0.6063 0.102 Uiso 1 1 calc R
H14B H 1.2719 0.7276 0.5881 0.102 Uiso 1 1 calc R
C15 C 1.1604(3) 0.6886(2) 0.52842(13) 0.0714(11) Uani 1 1 d .
H15A H 1.1818 0.6380 0.5336 0.086 Uiso 1 1 calc R
H15B H 1.2202 0.7082 0.5032 0.086 Uiso 1 1 calc R
C16 C 1.0284(3) 0.6939(2) 0.50568(12) 0.0587(9) Uani 1 1 d .
H16A H 0.9715 0.6643 0.5264 0.070 Uiso 1 1 calc R
H16B H 1.0270 0.6747 0.4698 0.070 Uiso 1 1 calc R
C21 C 0.7008(2) 0.53139(16) 0.35185(9) 0.0377(7) Uani 1 1 d .
H21 H 0.6762 0.5205 0.3882 0.045 Uiso 1 1 calc R
C22 C 0.5810(2) 0.55900(17) 0.32268(11) 0.0476(8) Uani 1 1 d .
H22A H 0.5486 0.6011 0.3408 0.057 Uiso 1 1 calc R
H22B H 0.6027 0.5734 0.2871 0.057 Uiso 1 1 calc R
C23 C 0.4773(2) 0.50223(19) 0.31965(12) 0.0575(9) Uani 1 1 d .
H23A H 0.4472 0.4930 0.3551 0.069 Uiso 1 1 calc R
H23B H 0.4042 0.5200 0.2981 0.069 Uiso 1 1 calc R
C24 C 0.5233(3) 0.43397(19) 0.29675(12) 0.0602(9) Uani 1 1 d .
H24A H 0.5433 0.4417 0.2598 0.072 Uiso 1 1 calc R
H24B H 0.4548 0.3981 0.2979 0.072 Uiso 1 1 calc R
C25 C 0.6404(2) 0.40659(18) 0.32604(11) 0.0559(8) Uani 1 1 d .
H25A H 0.6717 0.3636 0.3086 0.067 Uiso 1 1 calc R
H25B H 0.6181 0.3935 0.3619 0.067 Uiso 1 1 calc R
C26 C 0.7453(2) 0.46263(16) 0.32818(11) 0.0458(7) Uani 1 1 d .
H26A H 0.8192 0.4444 0.3490 0.055 Uiso 1 1 calc R
H26B H 0.7736 0.4718 0.2925 0.055 Uiso 1 1 calc R
C101 C 0.8047(3) 0.86511(18) 0.44690(11) 0.0549(8) Uani 1 1 d .
C102 C 0.6936(3) 0.8843(2) 0.41816(13) 0.0703(10) Uani 1 1 d .
H102 H 0.6292 0.8497 0.4119 0.084 Uiso 1 1 calc R
C103 C 0.6752(4) 0.9517(3) 0.39872(17) 0.0945(13) Uani 1 1 d .
H103 H 0.5961 0.9645 0.3823 0.113 Uiso 1 1 calc R
C104 C 0.7720(5) 1.0001(2) 0.40327(17) 0.0985(14) Uani 1 1 d .
H104 H 0.7620 1.0456 0.3881 0.118 Uiso 1 1 calc R
C105 C 0.8846(5) 0.9826(2) 0.42992(16) 0.0930(13) Uani 1 1 d .
H105 H 0.9496 1.0171 0.4348 0.112 Uiso 1 1 calc R
C106 C 0.9028(3) 0.9143(2) 0.44973(13) 0.0701(10) Uani 1 1 d .
H106 H 0.9828 0.9015 0.4653 0.084 Uiso 1 1 calc R
C111 C 0.7078(2) 0.77284(18) 0.52593(10) 0.0471(8) Uani 1 1 d .
C112 C 0.6322(3) 0.8302(2) 0.53813(13) 0.0792(12) Uani 1 1 d .
H112 H 0.6366 0.8727 0.5185 0.095 Uiso 1 1 calc R
C113 C 0.5490(4) 0.8253(3) 0.57974(16) 0.1013(16) Uani 1 1 d .
H113 H 0.4932 0.8633 0.5868 0.122 Uiso 1 1 calc R
C114 C 0.5483(4) 0.7656(3) 0.61010(15) 0.0907(16) Uani 1 1 d .
H114 H 0.4943 0.7633 0.6389 0.109 Uiso 1 1 calc R
C115 C 0.6249(3) 0.7094(3) 0.59921(12) 0.0771(12) Uani 1 1 d .
H115 H 0.6226 0.6679 0.6199 0.092 Uiso 1 1 calc R
C116 C 0.7063(3) 0.7133(2) 0.55757(10) 0.0581(9) Uani 1 1 d .
H116 H 0.7613 0.6748 0.5508 0.070 Uiso 1 1 calc R
C201 C 0.8462(2) 0.62594(17) 0.28877(9) 0.0411(7) Uani 1 1 d .
C202 C 0.7892(3) 0.68777(19) 0.27021(10) 0.0522(8) Uani 1 1 d .
H202 H 0.7454 0.7176 0.2933 0.063 Uiso 1 1 calc R
C203 C 0.7958(3) 0.7061(2) 0.21806(12) 0.0794(12) Uani 1 1 d .
H203 H 0.7597 0.7492 0.2057 0.095 Uiso 1 1 calc R
C204 C 0.8547(4) 0.6616(3) 0.18460(13) 0.0938(15) Uani 1 1 d .
H204 H 0.8546 0.6729 0.1486 0.113 Uiso 1 1 calc R
C205 C 0.9143(3) 0.6007(3) 0.20209(12) 0.0778(12) Uani 1 1 d .
H205 H 0.9587 0.5718 0.1786 0.093 Uiso 1 1 calc R
C206 C 0.9092(3) 0.58138(19) 0.25476(10) 0.0536(8) Uani 1 1 d .
H206 H 0.9479 0.5388 0.2670 0.064 Uiso 1 1 calc R
C211 C 0.9689(2) 0.56207(15) 0.38101(9) 0.0349(6) Uani 1 1 d .
C212 C 0.9679(2) 0.51155(16) 0.42055(9) 0.0406(7) Uani 1 1 d .
H212 H 0.8890 0.4945 0.4324 0.049 Uiso 1 1 calc R
C213 C 1.0810(2) 0.48607(17) 0.44270(10) 0.0470(8) Uani 1 1 d .
H213 H 1.0793 0.4507 0.4689 0.056 Uiso 1 1 calc R
C214 C 1.1958(3) 0.51191(18) 0.42680(11) 0.0509(8) Uani 1 1 d .
H214 H 1.2732 0.4949 0.4424 0.061 Uiso 1 1 calc R
C215 C 1.1981(2) 0.56235(18) 0.38844(11) 0.0491(8) Uani 1 1 d .
H215 H 1.2774 0.5800 0.3775 0.059 Uiso 1 1 calc R
C216 C 1.0859(2) 0.58772(16) 0.36563(10) 0.0413(7) Uani 1 1 d .
H216 H 1.0887 0.6229 0.3393 0.050 Uiso 1 1 calc R
C301 C 1.1849(2) 0.86962(18) 0.36224(11) 0.0499(8) Uani 1 1 d .
C302 C 1.2106(3) 0.9399(2) 0.35184(15) 0.0811(12) Uani 1 1 d .
H302 H 1.1828 0.9588 0.3192 0.097 Uiso 1 1 calc R
C303 C 1.2756(4) 0.9841(3) 0.3871(2) 0.1117(16) Uani 1 1 d .
H303 H 1.2908 1.0322 0.3786 0.134 Uiso 1 1 calc R
C304 C 1.3174(4) 0.9570(3) 0.43447(18) 0.1003(14) Uani 1 1 d .
H304 H 1.3611 0.9866 0.4591 0.120 Uiso 1 1 calc R
C305 C 1.2960(3) 0.8880(3) 0.44592(14) 0.0792(12) Uani 1 1 d .
H305 H 1.3260 0.8692 0.4784 0.095 Uiso 1 1 calc R
C306 C 1.2311(3) 0.8448(2) 0.41072(12) 0.0615(9) Uani 1 1 d .
H306 H 1.2172 0.7968 0.4196 0.074 Uiso 1 1 calc R
C311 C 1.2153(2) 0.76534(19) 0.29264(11) 0.0481(8) Uani 1 1 d .
C312 C 1.1759(3) 0.7064(2) 0.26389(12) 0.0623(9) Uani 1 1 d .
H312 H 1.0878 0.6953 0.2621 0.075 Uiso 1 1 calc R
C313 C 1.2587(4) 0.6631(2) 0.23770(13) 0.0826(12) Uani 1 1 d .
H313 H 1.2277 0.6228 0.2191 0.099 Uiso 1 1 calc R
C314 C 1.3872(4) 0.6794(3) 0.23914(15) 0.0948(16) Uani 1 1 d .
H314 H 1.4453 0.6507 0.2211 0.114 Uiso 1 1 calc R
C315 C 1.4298(3) 0.7365(3) 0.26633(15) 0.0916(16) Uani 1 1 d .
H315 H 1.5181 0.7474 0.2672 0.110 Uiso 1 1 calc R
C316 C 1.3461(3) 0.7799(2) 0.29328(12) 0.0670(11) Uani 1 1 d .
H316 H 1.3785 0.8196 0.3122 0.080 Uiso 1 1 calc R
C321 C 1.0195(2) 0.85710(18) 0.27786(11) 0.0479(8) Uani 1 1 d .
C322 C 1.0298(3) 0.85152(19) 0.22437(11) 0.0579(9) Uani 1 1 d .
H322 H 1.0987 0.8254 0.2111 0.070 Uiso 1 1 calc R
C323 C 0.9429(3) 0.8829(2) 0.18942(12) 0.0680(11) Uani 1 1 d .
H323 H 0.9537 0.8779 0.1531 0.082 Uiso 1 1 calc R
C324 C 0.8429(3) 0.9204(2) 0.20670(14) 0.0704(11) Uani 1 1 d .
H324 H 0.7830 0.9412 0.1828 0.085 Uiso 1 1 calc R
C325 C 0.8297(3) 0.9279(2) 0.25962(15) 0.0800(12) Uani 1 1 d .
H325 H 0.7613 0.9549 0.2724 0.096 Uiso 1 1 calc R
C326 C 0.9165(3) 0.8959(2) 0.29417(13) 0.0682(10) Uani 1 1 d .
H326 H 0.9048 0.9009 0.3305 0.082 Uiso 1 1 calc R

loop_
_atom_site_aniso_label
_atom_site_aniso_U_11
_atom_site_aniso_U_22
_atom_site_aniso_U_33
_atom_site_aniso_U_23
_atom_site_aniso_U_13
_atom_site_aniso_U_12
Ni 0.03356(18) 0.0349(2) 0.03252(17) -0.00002(15) 0.00413(13) -0.00160(15)
P1 0.0420(4) 0.0379(5) 0.0405(4) -0.0048(3) 0.0065(3) -0.0031(3)
P2 0.0332(3) 0.0359(5) 0.0302(3) 0.0005(3) 0.0006(3) 0.0006(3)
O 0.0499(10) 0.0472(15) 0.0405(10) 0.0102(10) 0.0009(9) 0.0001(10)
N1 0.0401(12) 0.0398(17) 0.0448(12) 0.0040(11) 0.0043(11) -0.0003(11)
N2 0.0339(12) 0.0523(19) 0.0461(12) 0.0026(12) 0.0047(10) -0.0030(11)
B 0.0368(16) 0.045(3) 0.0501(18) 0.0140(17) 0.0064(14) -0.0026(16)
C1 0.0395(14) 0.041(2) 0.0351(14) -0.0033(13) 0.0023(12) 0.0033(13)
C2 0.0355(14) 0.046(2) 0.0301(13) -0.0032(13) 0.0019(11) -0.0014(13)
C3 0.0457(17) 0.065(3) 0.077(2) -0.0011(19) -0.0090(16) 0.0102(16)
C4 0.0457(16) 0.100(4) 0.072(2) 0.009(2) 0.0111(16) -0.0223(19)
C11 0.0485(16) 0.049(2) 0.0454(15) -0.0064(15) -0.0006(13) -0.0068(15)
C12 0.0655(19) 0.063(3) 0.0500(17) -0.0107(16) 0.0022(15) -0.0225(18)
C13 0.081(2) 0.100(4) 0.056(2) -0.003(2) -0.0154(18) -0.027(2)
C14 0.070(2) 0.096(4) 0.087(3) 0.023(3) -0.018(2) -0.018(2)
C15 0.0588(19) 0.077(3) 0.078(2) 0.018(2) -0.0067(17) -0.0014(19)
C16 0.0511(17) 0.060(3) 0.0648(19) -0.0022(18) -0.0033(15) -0.0003(16)
C21 0.0362(13) 0.039(2) 0.0374(13) -0.0038(13) 0.0004(11) -0.0001(13)
C22 0.0385(14) 0.045(2) 0.0592(17) -0.0032(15) -0.0062(13) 0.0008(14)
C23 0.0365(15) 0.061(3) 0.074(2) -0.0069(18) -0.0074(14) -0.0022(15)
C24 0.0446(16) 0.060(3) 0.075(2) -0.0118(18) -0.0055(15) -0.0090(16)
C25 0.0519(17) 0.047(2) 0.0680(19) -0.0147(17) -0.0015(15) -0.0073(15)
C26 0.0398(14) 0.043(2) 0.0545(16) -0.0055(15) -0.0023(13) -0.0021(14)
C101 0.0561(18) 0.042(2) 0.0667(19) -0.0017(16) 0.0083(16) 0.0022(16)
C102 0.067(2) 0.050(3) 0.093(2) 0.009(2) -0.0012(19) 0.0075(18)
C103 0.090(3) 0.062(4) 0.131(4) 0.026(3) 0.005(3) 0.013(3)
C104 0.143(4) 0.044(3) 0.109(3) 0.009(2) 0.013(3) 0.011(3)
C105 0.120(3) 0.048(3) 0.111(3) 0.005(2) 0.005(3) -0.015(3)
C106 0.086(2) 0.044(3) 0.080(2) 0.0059(19) -0.0031(19) -0.015(2)
C111 0.0473(16) 0.051(2) 0.0432(15) -0.0165(15) 0.0065(13) -0.0047(15)
C112 0.082(2) 0.085(4) 0.072(2) -0.015(2) 0.026(2) 0.012(2)
C113 0.083(3) 0.137(5) 0.086(3) -0.034(3) 0.029(2) 0.025(3)
C114 0.062(2) 0.149(5) 0.062(2) -0.033(3) 0.023(2) -0.022(3)
C115 0.083(2) 0.101(4) 0.0488(18) -0.014(2) 0.0175(18) -0.034(2)
C116 0.0604(18) 0.073(3) 0.0422(16) -0.0098(17) 0.0130(15) -0.0132(18)
C201 0.0400(14) 0.052(2) 0.0315(13) 0.0007(14) -0.0010(12) -0.0050(14)
C202 0.0540(17) 0.060(3) 0.0425(15) 0.0122(15) -0.0042(13) -0.0026(16)
C203 0.091(3) 0.094(4) 0.052(2) 0.032(2) -0.0157(19) -0.017(2)
C204 0.124(3) 0.121(5) 0.0370(19) 0.016(2) 0.007(2) -0.034(3)
C205 0.090(3) 0.103(4) 0.0418(18) -0.021(2) 0.0211(18) -0.032(3)
C206 0.0624(18) 0.057(3) 0.0418(15) -0.0090(15) 0.0092(14) -0.0130(17)
C211 0.0344(13) 0.0373(19) 0.0327(13) -0.0033(12) -0.0008(11) 0.0032(12)
C212 0.0396(14) 0.041(2) 0.0413(14) -0.0014(13) -0.0010(12) -0.0010(13)
C213 0.0499(16) 0.048(2) 0.0424(15) 0.0032(14) -0.0048(13) 0.0059(15)
C214 0.0414(15) 0.055(2) 0.0555(17) -0.0018(16) -0.0111(14) 0.0080(15)
C215 0.0331(14) 0.056(2) 0.0579(17) -0.0027(16) 0.0002(13) 0.0004(14)
C216 0.0389(14) 0.043(2) 0.0422(14) 0.0013(13) 0.0014(12) 0.0010(13)
C301 0.0385(15) 0.047(2) 0.0643(19) 0.0169(16) 0.0020(14) 0.0014(14)
C302 0.079(2) 0.060(3) 0.101(3) 0.019(2) -0.031(2) -0.017(2)
C303 0.119(3) 0.060(4) 0.151(4) 0.020(3) -0.059(3) -0.027(3)
C304 0.090(3) 0.093(4) 0.116(3) -0.018(3) -0.036(3) -0.017(3)
C305 0.071(2) 0.094(4) 0.071(2) 0.003(2) -0.0131(19) -0.007(2)
C306 0.0530(18) 0.071(3) 0.0600(19) 0.0105(19) -0.0031(16) -0.0048(18)
C311 0.0437(16) 0.053(2) 0.0475(16) 0.0237(16) 0.0050(13) 0.0077(15)
C312 0.066(2) 0.061(3) 0.0610(19) 0.0144(19) 0.0231(17) 0.0086(19)
C313 0.105(3) 0.079(3) 0.067(2) 0.013(2) 0.032(2) 0.028(2)
C314 0.096(3) 0.123(5) 0.067(3) 0.033(3) 0.032(2) 0.061(3)
C315 0.051(2) 0.147(5) 0.078(3) 0.039(3) 0.017(2) 0.038(3)
C316 0.0451(17) 0.096(3) 0.0600(19) 0.0247(19) 0.0037(15) 0.0135(18)
C321 0.0352(14) 0.049(2) 0.0593(18) 0.0163(16) 0.0027(13) -0.0049(14)
C322 0.0432(16) 0.069(3) 0.0624(19) 0.0291(18) 0.0076(15) 0.0033(16)
C323 0.0531(18) 0.089(3) 0.0616(19) 0.038(2) -0.0050(16) -0.0032(19)
C324 0.0499(18) 0.072(3) 0.089(3) 0.034(2) -0.0113(18) 0.0025(18)
C325 0.059(2) 0.087(4) 0.093(3) 0.012(2) -0.004(2) 0.027(2)
C326 0.0590(19) 0.078(3) 0.067(2) 0.0082(19) -0.0058(17) 0.0197(19)

loop_
_atom_type_symbol
_atom_type_description
_atom_type_scat_dispersion_real
_atom_type_scat_dispersion_imag
_atom_type_scat_source
C C 0.0033 0.0016 'International Tables Vol C Tables 4.2.6.8 and 6.1.1.4'
H H 0.0000 0.0000 'International Tables Vol C Tables 4.2.6.8 and 6.1.1.4'
B B 0.0013 0.0007 'International Tables Vol C Tables 4.2.6.8 and 6.1.1.4'
N N 0.0061 0.0033 'International Tables Vol C Tables 4.2.6.8 and 6.1.1.4'
Ni Ni 0.3393 1.1124 'International Tables Vol C Tables 4.2.6.8 and 6.1.1.4'
O O 0.0106 0.0060 'International Tables Vol C Tables 4.2.6.8 and 6.1.1.4'
P P 0.1023 0.0942 'International Tables Vol C Tables 4.2.6.8 and 6.1.1.4'

loop_
_geom_angle_atom_site_label_1
_geom_angle_atom_site_label_2
_geom_angle_atom_site_label_3
_geom_angle
C1 Ni C2 173.56(12)
C1 Ni P2 90.60(8)
C2 Ni P2 87.28(8)
C1 Ni P1 90.10(8)
C2 Ni P1 90.94(8)
P2 Ni P1 170.04(3)
C101 P1 C111 104.15(15)
C101 P1 C11 106.46(15)
C111 P1 C11 104.40(12)
C101 P1 Ni 112.91(10)
C111 P1 Ni 121.07(10)
C11 P1 Ni 106.76(10)
C211 P2 C201 107.04(11)
C211 P2 C21 106.90(13)
C201 P2 C21 103.59(12)
C211 P2 Ni 100.76(9)
C201 P2 Ni 114.52(11)
C21 P2 Ni 122.94(8)
C1 N1 B 172.0(3)
C2 N2 C3 121.9(2)
C2 N2 C4 120.2(3)
C3 N2 C4 117.5(2)
N1 B C301 105.8(2)
N1 B C311 108.3(3)
C301 B C311 111.8(2)
N1 B C321 103.1(2)
C301 B C321 115.0(3)
C311 B C321 112.1(2)
N1 C1 Ni 179.7(3)
O C2 N2 119.8(2)
O C2 Ni 117.15(17)
N2 C2 Ni 123.1(2)
N2 C3 H3A 109.5
N2 C3 H3B 109.5
H3A C3 H3B 109.5
N2 C3 H3C 109.5
H3A C3 H3C 109.5
H3B C3 H3C 109.5
N2 C4 H4A 109.5
N2 C4 H4B 109.5
H4A C4 H4B 109.5
N2 C4 H4C 109.5
H4A C4 H4C 109.5
H4B C4 H4C 109.5
C16 C11 C12 112.5(3)
C16 C11 P1 113.4(2)
C12 C11 P1 116.4(2)
C16 C11 H11 104.3
C12 C11 H11 104.3
P1 C11 H11 104.3
C11 C12 C13 113.4(3)
C11 C12 H12A 108.9
C13 C12 H12A 108.9
C11 C12 H12B 108.9
C13 C12 H12B 108.9
H12A C12 H12B 107.7
C14 C13 C12 114.0(3)
C14 C13 H13A 108.8
C12 C13 H13A 108.8
C14 C13 H13B 108.8
C12 C13 H13B 108.8
H13A C13 H13B 107.6
C13 C14 C15 113.3(3)
C13 C14 H14A 108.9
C15 C14 H14A 108.9
C13 C14 H14B 108.9
C15 C14 H14B 108.9
H14A C14 H14B 107.7
C14 C15 C16 113.9(3)
C14 C15 H15A 108.8
C16 C15 H15A 108.8
C14 C15 H15B 108.8
C16 C15 H15B 108.8
H15A C15 H15B 107.7
C15 C16 C11 113.6(3)
C15 C16 H16A 108.9
C11 C16 H16A 108.9
C15 C16 H16B 108.9
C11 C16 H16B 108.9
H16A C16 H16B 107.7
C26 C21 C22 110.8(2)
C26 C21 P2 115.10(17)
C22 C21 P2 109.6(2)
C26 C21 H21 107.0
C22 C21 H21 107.0
P2 C21 H21 107.0
C23 C22 C21 110.9(3)
C23 C22 H22A 109.5
C21 C22 H22A 109.5
C23 C22 H22B 109.5
C21 C22 H22B 109.5
H22A C22 H22B 108.0
C24 C23 C22 112.6(2)
C24 C23 H23A 109.1
C22 C23 H23A 109.1
C24 C23 H23B 109.1
C22 C23 H23B 109.1
H23A C23 H23B 107.8
C23 C24 C25 111.5(2)
C23 C24 H24A 109.3
C25 C24 H24A 109.3
C23 C24 H24B 109.3
C25 C24 H24B 109.3
H24A C24 H24B 108.0
C24 C25 C26 110.7(3)
C24 C25 H25A 109.5
C26 C25 H25A 109.5
C24 C25 H25B 109.5
C26 C25 H25B 109.5
H25A C25 H25B 108.1
C21 C26 C25 112.1(2)
C21 C26 H26A 109.2
C25 C26 H26A 109.2
C21 C26 H26B 109.2
C25 C26 H26B 109.2
H26A C26 H26B 107.9
C106 C101 C102 117.1(3)
C106 C101 P1 124.0(3)
C102 C101 P1 118.6(3)
C103 C102 C101 122.0(4)
C103 C102 H102 119.0
C101 C102 H102 119.0
C104 C103 C102 119.5(4)
C104 C103 H103 120.3
C102 C103 H103 120.3
C103 C104 C105 120.1(4)
C103 C104 H104 119.9
C105 C104 H104 119.9
C104 C105 C106 120.2(4)
C104 C105 H105 119.9
C106 C105 H105 119.9
C101 C106 C105 120.5(4)
C101 C106 H106 119.7
C105 C106 H106 119.7
C112 C111 C116 118.9(3)
C112 C111 P1 122.3(3)
C116 C111 P1 118.7(2)
C111 C112 C113 119.7(4)
C111 C112 H112 120.2
C113 C112 H112 120.2
C114 C113 C112 120.2(4)
C114 C113 H113 119.9
C112 C113 H113 119.9
C115 C114 C113 120.5(4)
C115 C114 H114 119.8
C113 C114 H114 119.8
C114 C115 C116 119.8(4)
C114 C115 H115 120.1
C116 C115 H115 120.1
C111 C116 C115 120.7(3)
C111 C116 H116 119.6
C115 C116 H116 119.6
C202 C201 C206 120.0(3)
C202 C201 P2 117.4(2)
C206 C201 P2 122.3(2)
C203 C202 C201 120.3(3)
C203 C202 H202 119.8
C201 C202 H202 119.8
C204 C203 C202 119.6(4)
C204 C203 H203 120.2
C202 C203 H203 120.2
C203 C204 C205 121.3(3)
C203 C204 H204 119.4
C205 C204 H204 119.4
C204 C205 C206 119.9(4)
C204 C205 H205 120.0
C206 C205 H205 120.0
C201 C206 C205 118.8(3)
C201 C206 H206 120.6
C205 C206 H206 120.6
C216 C211 C212 118.4(2)
C216 C211 P2 120.1(2)
C212 C211 P2 120.99(18)
C213 C212 C211 120.6(2)
C213 C212 H212 119.7
C211 C212 H212 119.7
C214 C213 C212 120.2(3)
C214 C213 H213 119.9
C212 C213 H213 119.9
C215 C214 C213 119.9(3)
C215 C214 H214 120.1
C213 C214 H214 120.1
C214 C215 C216 120.5(2)
C214 C215 H215 119.7
C216 C215 H215 119.7
C215 C216 C211 120.5(3)
C215 C216 H216 119.8
C211 C216 H216 119.8
C302 C301 C306 115.4(3)
C302 C301 B 122.8(3)
C306 C301 B 121.7(3)
C301 C302 C303 123.0(4)
C301 C302 H302 118.5
C303 C302 H302 118.5
C304 C303 C302 119.0(4)
C304 C303 H303 120.5
C302 C303 H303 120.5
C305 C304 C303 119.9(4)
C305 C304 H304 120.0
C303 C304 H304 120.0
C304 C305 C306 120.5(4)
C304 C305 H305 119.8
C306 C305 H305 119.8
C305 C306 C301 122.2(4)
C305 C306 H306 118.9
C301 C306 H306 118.9
C312 C311 C316 115.9(3)
C312 C311 B 122.2(3)
C316 C311 B 121.8(3)
C313 C312 C311 123.5(3)
C313 C312 H312 118.3
C311 C312 H312 118.3
C314 C313 C312 118.9(4)
C314 C313 H313 120.5
C312 C313 H313 120.5
C315 C314 C313 119.7(4)
C315 C314 H314 120.1
C313 C314 H314 120.1
C314 C315 C316 121.3(4)
C314 C315 H315 119.3
C316 C315 H315 119.3
C311 C316 C315 120.7(4)
C311 C316 H316 119.6
C315 C316 H316 119.6
C326 C321 C322 115.5(3)
C326 C321 B 120.3(3)
C322 C321 B 124.1(3)
C321 C322 C323 122.3(3)
C321 C322 H322 118.8
C323 C322 H322 118.8
C324 C323 C322 120.7(3)
C324 C323 H323 119.7
C322 C323 H323 119.7
C323 C324 C325 118.9(3)
C323 C324 H324 120.6
C325 C324 H324 120.6
C324 C325 C326 119.9(3)
C324 C325 H325 120.0
C326 C325 H325 120.0
C321 C326 C325 122.7(3)
C321 C326 H326 118.7
C325 C326 H326 118.7

loop_
_geom_bond_atom_site_label_1
_geom_bond_atom_site_label_2
_geom_bond_distance
Ni C1 1.893(3)
Ni C2 1.898(3)
Ni P2 2.2112(8)
Ni P1 2.2208(8)
P1 C101 1.825(4)
P1 C111 1.840(3)
P1 C11 1.849(3)
P2 C211 1.813(2)
P2 C201 1.819(2)
P2 C21 1.856(3)
O C2 1.247(3)
N1 C1 1.160(3)
N1 B 1.607(4)
N2 C2 1.349(3)
N2 C3 1.451(4)
N2 C4 1.456(3)
B C301 1.616(5)
B C311 1.632(5)
B C321 1.633(4)
C3 H3A 0.9800
C3 H3B 0.9800
C3 H3C 0.9800
C4 H4A 0.9800
C4 H4B 0.9800
C4 H4C 0.9800
C11 C16 1.496(4)
C11 C12 1.498(4)
C11 H11 1.0000
C12 C13 1.502(4)
C12 H12A 0.9900
C12 H12B 0.9900
C13 C14 1.477(6)
C13 H13A 0.9900
C13 H13B 0.9900
C14 C15 1.487(5)
C14 H14A 0.9900
C14 H14B 0.9900
C15 C16 1.490(4)
C15 H15A 0.9900
C15 H15B 0.9900
C16 H16A 0.9900
C16 H16B 0.9900
C21 C26 1.517(4)
C21 C22 1.534(3)
C21 H21 1.0000
C22 C23 1.530(4)
C22 H22A 0.9900
C22 H22B 0.9900
C23 C24 1.506(4)
C23 H23A 0.9900
C23 H23B 0.9900
C24 C25 1.511(4)
C24 H24A 0.9900
C24 H24B 0.9900
C25 C26 1.529(4)
C25 H25A 0.9900
C25 H25B 0.9900
C26 H26A 0.9900
C26 H26B 0.9900
C101 C106 1.389(4)
C101 C102 1.407(4)
C102 C103 1.382(5)
C102 H102 0.9500
C103 C104 1.370(6)
C103 H103 0.9500
C104 C105 1.386(6)
C104 H104 0.9500
C105 C106 1.398(5)
C105 H105 0.9500
C106 H106 0.9500
C111 C112 1.388(5)
C111 C116 1.390(4)
C112 C113 1.409(5)
C112 H112 0.9500
C113 C114 1.372(6)
C113 H113 0.9500
C114 C115 1.368(6)
C114 H114 0.9500
C115 C116 1.397(4)
C115 H115 0.9500
C116 H116 0.9500
C201 C202 1.390(4)
C201 C206 1.398(4)
C202 C203 1.389(4)
C202 H202 0.9500
C203 C204 1.368(6)
C203 H203 0.9500
C204 C205 1.379(6)
C204 H204 0.9500
C205 C206 1.405(4)
C205 H205 0.9500
C206 H206 0.9500
C211 C216 1.392(3)
C211 C212 1.395(4)
C212 C213 1.386(4)
C212 H212 0.9500
C213 C214 1.378(4)
C213 H213 0.9500
C214 C215 1.373(4)
C214 H214 0.9500
C215 C216 1.384(3)
C215 H215 0.9500
C216 H216 0.9500
C301 C302 1.384(5)
C301 C306 1.402(4)
C302 C303 1.395(5)
C302 H302 0.9500
C303 C304 1.379(6)
C303 H303 0.9500
C304 C305 1.360(6)
C304 H304 0.9500
C305 C306 1.381(5)
C305 H305 0.9500
C306 H306 0.9500
C311 C312 1.392(5)
C311 C316 1.402(4)
C312 C313 1.387(5)
C312 H312 0.9500
C313 C314 1.385(6)
C313 H313 0.9500
C314 C315 1.353(6)
C314 H314 0.9500
C315 C316 1.405(5)
C315 H315 0.9500
C316 H316 0.9500
C321 C326 1.385(4)
C321 C322 1.388(4)
C322 C323 1.391(4)
C322 H322 0.9500
C323 C324 1.357(5)
C323 H323 0.9500
C324 C325 1.380(4)
C324 H324 0.9500
C325 C326 1.389(4)
C325 H325 0.9500
C326 H326 0.9500

loop_
_geom_torsion_atom_site_label_1
_geom_torsion_atom_site_label_2
_geom_torsion_atom_site_label_3
_geom_torsion_atom_site_label_4
_geom_torsion
C1 Ni P1 C101 52.48(13)
C2 Ni P1 C101 -133.88(13)
C1 Ni P1 C111 176.84(14)
C2 Ni P1 C111 -9.51(15)
C1 Ni P1 C11 -64.17(13)
C2 Ni P1 C11 109.47(13)
C1 Ni P2 C211 74.75(11)
C2 Ni P2 C211 -99.16(12)
C1 Ni P2 C201 -39.73(12)
C2 Ni P2 C201 146.35(12)
C1 Ni P2 C21 -166.84(13)
C2 Ni P2 C21 19.24(13)
C3 N2 C2 O 177.8(3)
C4 N2 C2 O 5.3(4)
C3 N2 C2 Ni -2.2(4)
C4 N2 C2 Ni -174.7(2)
P2 Ni C2 O 74.5(2)
P1 Ni C2 O -95.7(2)
P2 Ni C2 N2 -105.5(2)
P1 Ni C2 N2 84.3(2)
C101 P1 C11 C16 -154.2(2)
C111 P1 C11 C16 96.0(2)
Ni P1 C11 C16 -33.4(2)
C101 P1 C11 C12 72.9(3)
C111 P1 C11 C12 -36.9(3)
Ni P1 C11 C12 -166.2(2)
C16 C11 C12 C13 48.5(4)
P1 C11 C12 C13 -178.3(2)
C11 C12 C13 C14 -48.5(4)
C12 C13 C14 C15 47.9(4)
C13 C14 C15 C16 -48.4(4)
C14 C15 C16 C11 49.2(4)
C12 C11 C16 C15 -49.0(3)
P1 C11 C16 C15 176.3(2)
C211 P2 C21 C26 -44.8(2)
C201 P2 C21 C26 68.1(2)
Ni P2 C21 C26 -160.23(15)
C211 P2 C21 C22 -170.48(17)
C201 P2 C21 C22 -57.6(2)
Ni P2 C21 C22 74.10(18)
C26 C21 C22 C23 53.5(3)
P2 C21 C22 C23 -178.41(19)
C21 C22 C23 C24 -54.0(3)
C22 C23 C24 C25 55.1(4)
C23 C24 C25 C26 -55.2(3)
C22 C21 C26 C25 -55.3(3)
P2 C21 C26 C25 179.70(19)
C24 C25 C26 C21 56.0(3)
C111 P1 C101 C106 113.9(3)
C11 P1 C101 C106 3.9(3)
Ni P1 C101 C106 -112.9(3)
C111 P1 C101 C102 -73.0(3)
C11 P1 C101 C102 177.0(2)
Ni P1 C101 C102 60.2(3)
C106 C101 C102 C103 -7.6(5)
P1 C101 C102 C103 178.8(3)
C101 C102 C103 C104 6.0(6)
C102 C103 C104 C105 -3.9(7)
C103 C104 C105 C106 3.7(7)
C102 C101 C106 C105 7.3(5)
P1 C101 C106 C105 -179.5(3)
C104 C105 C106 C101 -5.5(6)
C101 P1 C111 C112 3.2(3)
C11 P1 C111 C112 114.7(3)
Ni P1 C111 C112 -125.2(2)
C101 P1 C111 C116 -172.6(2)
C11 P1 C111 C116 -61.1(3)
Ni P1 C111 C116 59.0(2)
C116 C111 C112 C113 -4.6(5)
P1 C111 C112 C113 179.6(3)
C111 C112 C113 C114 4.0(6)
C112 C113 C114 C115 -2.4(6)
C113 C114 C115 C116 1.4(6)
C112 C111 C116 C115 3.6(4)
P1 C111 C116 C115 179.5(2)
C114 C115 C116 C111 -2.0(5)
C211 P2 C201 C202 -144.4(2)
C21 P2 C201 C202 102.9(2)
Ni P2 C201 C202 -33.6(2)
C211 P2 C201 C206 41.2(3)
C21 P2 C201 C206 -71.5(2)
Ni P2 C201 C206 152.0(2)
C206 C201 C202 C203 -0.8(4)
P2 C201 C202 C203 -175.4(2)
C201 C202 C203 C204 2.4(5)
C202 C203 C204 C205 -3.8(6)
C203 C204 C205 C206 3.5(6)
C202 C201 C206 C205 0.5(4)
P2 C201 C206 C205 174.7(2)
C204 C205 C206 C201 -1.8(5)
C201 P2 C211 C216 37.6(3)
C21 P2 C211 C216 148.0(2)
Ni P2 C211 C216 -82.5(2)
C201 P2 C211 C212 -151.0(2)
C21 P2 C211 C212 -40.5(2)
Ni P2 C211 C212 89.0(2)
C216 C211 C212 C213 -2.0(4)
P2 C211 C212 C213 -173.6(2)
C211 C212 C213 C214 1.8(4)
C212 C213 C214 C215 -0.8(5)
C213 C214 C215 C216 0.2(5)
C214 C215 C216 C211 -0.4(4)
C212 C211 C216 C215 1.3(4)
P2 C211 C216 C215 173.0(2)
N1 B C301 C302 -140.3(3)
C311 B C301 C302 102.0(4)
C321 B C301 C302 -27.2(4)
N1 B C301 C306 43.7(3)
C311 B C301 C306 -73.9(3)
C321 B C301 C306 156.8(2)
C306 C301 C302 C303 -1.3(5)
B C301 C302 C303 -177.5(4)
C301 C302 C303 C304 0.5(7)
C302 C303 C304 C305 0.6(7)
C303 C304 C305 C306 -0.9(7)
C304 C305 C306 C301 0.1(6)
C302 C301 C306 C305 1.0(5)
B C301 C306 C305 177.2(3)
N1 B C311 C312 49.8(3)
C301 B C311 C312 166.0(3)
C321 B C311 C312 -63.2(4)
N1 B C311 C316 -134.8(3)
C301 B C311 C316 -18.7(4)
C321 B C311 C316 112.1(3)
C316 C311 C312 C313 0.9(5)
B C311 C312 C313 176.5(3)
C311 C312 C313 C314 -1.2(5)
C312 C313 C314 C315 0.7(6)
C313 C314 C315 C316 -0.1(7)
C312 C311 C316 C315 -0.2(4)
B C311 C316 C315 -175.9(3)
C314 C315 C316 C311 -0.2(6)
N1 B C321 C326 54.8(4)
C301 B C321 C326 -59.8(4)
C311 B C321 C326 171.1(3)
N1 B C321 C322 -121.4(3)
C301 B C321 C322 124.0(3)
C311 B C321 C322 -5.2(4)
C326 C321 C322 C323 0.1(5)
B C321 C322 C323 176.5(3)
C321 C322 C323 C324 -0.3(5)
C322 C323 C324 C325 0.9(6)
C323 C324 C325 C326 -1.4(6)
C322 C321 C326 C325 -0.6(5)
B C321 C326 C325 -177.2(3)
C324 C325 C326 C321 1.2(6)
